data_7157677
loop_
_publ_author_name
'Izmest'ev, Alexei N.'
'Gazieva, Galina A.'
'Karnoukhova, Valentina A.'
'Kravchenko, Angelina N.'

_publ_section_title
;
 Diastereodivergent synthesis of dispiroheterocyclic structures comprising
 pyrrolidinyloxindole and imidazothiazolotriazine moieties.
;
_journal_issue 35
_journal_name_full 'Organic &amp; biomolecular chemistry'
_journal_page_first 6905
_journal_page_last 6911
_journal_paper_doi 10.1039/d0ob01628d
_journal_volume 18
_journal_year 2020
_chemical_formula_moiety 'C27 H27 Br N8 O5 S'
_chemical_formula_sum 'C27 H27 Br N8 O5 S'
_chemical_formula_weight 655.53
_space_group_crystal_system monoclinic
_space_group_IT_number 14
_space_group_name_Hall '-P 2yn'
_space_group_name_H-M_alt 'P 1 21/n 1'
_atom_sites_solution_hydrogens mixed
_atom_sites_solution_primary dual
_audit_creation_method SHELXL-2016/6
_audit_update_record
;
2020-01-31 deposited with the CCDC.	2020-08-10 downloaded from the CCDC.
;
_cell_angle_alpha 90
_cell_angle_beta 93.705(3)
_cell_angle_gamma 90
_cell_formula_units_Z 4
_cell_length_a 9.7202(14)
_cell_length_b 11.6843(16)
_cell_length_c 24.726(4)
_cell_measurement_reflns_used 399
_cell_measurement_temperature 120(2)
_cell_measurement_theta_max 25
_cell_measurement_theta_min 3
_cell_volume 2802.4(7)
_computing_cell_refinement 'Bruker SAINT'
_computing_data_collection 'Bruker APEX2'
_computing_data_reduction 'Bruker SAINT'
_computing_molecular_graphics 'SHELXTL (Sheldrick, 2008)'
_computing_publication_material 'SHELXTL (Sheldrick, 2008)'
_computing_structure_refinement 'SHELXL (Sheldrick, 2015b)'
_computing_structure_solution 'SHELXT (Sheldrick, 2015a)'
_diffrn_ambient_temperature 120(2)
_diffrn_detector_type 'Bruker APEX II CCD area detector'
_diffrn_measured_fraction_theta_full 0.998
_diffrn_measured_fraction_theta_max 0.999
_diffrn_measurement_device_type 'Bruker APEX DUO diffractometer'
_diffrn_measurement_method 'omega scans'
_diffrn_radiation_type MoK\a
_diffrn_radiation_wavelength 0.71073
_diffrn_reflns_av_R_equivalents 0.0525
_diffrn_reflns_av_unetI/netI 0.0367
_diffrn_reflns_Laue_measured_fraction_full 0.998
_diffrn_reflns_Laue_measured_fraction_max 0.999
_diffrn_reflns_limit_h_max 13
_diffrn_reflns_limit_h_min -13
_diffrn_reflns_limit_k_max 16
_diffrn_reflns_limit_k_min -16
_diffrn_reflns_limit_l_max 34
_diffrn_reflns_limit_l_min -34
_diffrn_reflns_number 48478
_diffrn_reflns_point_group_measured_fraction_full 0.998
_diffrn_reflns_point_group_measured_fraction_max 0.999
_diffrn_reflns_theta_full 25.242
_diffrn_reflns_theta_max 29.997
_diffrn_reflns_theta_min 1.928
_exptl_absorpt_coefficient_mu 1.596
_exptl_absorpt_correction_T_max 0.4331
_exptl_absorpt_correction_T_min 0.3175
_exptl_absorpt_correction_type multi-scan
_exptl_absorpt_process_details SADABS
_exptl_crystal_colour yellow
_exptl_crystal_density_diffrn 1.554
_exptl_crystal_description prism
_exptl_crystal_F_000 1344
_exptl_crystal_size_max 0.410
_exptl_crystal_size_mid 0.390
_exptl_crystal_size_min 0.340
_refine_diff_density_max 0.918
_refine_diff_density_min -0.534
_refine_diff_density_rms 0.086
_refine_ls_extinction_method none
_refine_ls_goodness_of_fit_ref 1.026
_refine_ls_hydrogen_treatment mixed
_refine_ls_matrix_type full
_refine_ls_number_parameters 387
_refine_ls_number_reflns 8165
_refine_ls_number_restraints 0
_refine_ls_restrained_S_all 1.026
_refine_ls_R_factor_all 0.0679
_refine_ls_R_factor_gt 0.0482
_refine_ls_shift/su_max 0.001
_refine_ls_shift/su_mean 0.000
_refine_ls_structure_factor_coef Fsqd
_refine_ls_weighting_details 'w=1/[\s^2^(Fo^2^)+(0.0643P)^2^+3.6022P] where P=(Fo^2^+2Fc^2^)/3'
_refine_ls_weighting_scheme calc
_refine_ls_wR_factor_gt 0.1235
_refine_ls_wR_factor_ref 0.1344
_reflns_Friedel_coverage 0.000
_reflns_number_gt 6265
_reflns_number_total 8165
_reflns_threshold_expression I>2\s(I)
_cod_data_source_file d0ob01628d2.cif
_cod_data_source_block goa42
_cod_depositor_comments 'Adding full bibliography for 7157677--7157680.cif.'
_cod_original_cell_volume 2802.3(7)
_cod_original_sg_symbol_H-M 'P 21/n'
_cod_database_code 7157677
_shelx_shelxl_version_number 2016/6
_shelx_space_group_comment
;
The symmetry employed for this shelxl refinement is uniquely defined
by the following loop, which should always be used as a source of
symmetry information in preference to the above space-group names.
They are only intended as comments.
;
_shelx_estimated_absorpt_t_min 0.561
_shelx_estimated_absorpt_t_max 0.613

loop_
_space_group_symop_operation_xyz
'x, y, z'
'-x+1/2, y+1/2, -z+1/2'
'-x, -y, -z'
'x-1/2, -y-1/2, z-1/2'

loop_
_atom_site_label
_atom_site_type_symbol
_atom_site_fract_x
_atom_site_fract_y
_atom_site_fract_z
_atom_site_U_iso_or_equiv
_atom_site_adp_type
_atom_site_occupancy
_atom_site_site_symmetry_order
_atom_site_calc_flag
_atom_site_refinement_flags_posn
_atom_site_refinement_flags_adp
_atom_site_refinement_flags_occupancy
_atom_site_disorder_assembly
_atom_site_disorder_group
Br1 Br -0.14081(3) 1.01589(3) 0.05969(2) 0.03966(10) Uani 1 1 d . . . . .
S1 S 0.22442(6) 0.53014(5) 0.16820(2) 0.01910(12) Uani 1 1 d . . . . .
O1 O -0.2358(2) 0.29400(18) 0.19646(8) 0.0325(4) Uani 1 1 d . . . . .
O2 O -0.01781(17) 0.59782(15) 0.04399(7) 0.0217(3) Uani 1 1 d . . . . .
O3 O 0.49510(17) 0.65271(15) 0.13474(7) 0.0237(4) Uani 1 1 d . . . . .
O4 O 0.4522(3) -0.01158(18) 0.08480(11) 0.0440(6) Uani 1 1 d . . . . .
O5 O 0.5627(2) 0.06261(18) 0.15384(9) 0.0368(5) Uani 1 1 d . . . . .
N1 N -0.2409(2) 0.4838(2) 0.21987(10) 0.0297(5) Uani 1 1 d . . . . .
N2 N -0.1882(2) 0.4383(2) 0.13703(9) 0.0249(4) Uani 1 1 d . . . . .
N3 N -0.1066(2) 0.6596(2) 0.22505(10) 0.0273(5) Uani 1 1 d . . . . .
H3N H -0.127(3) 0.674(3) 0.2556(14) 0.032(9) Uiso 1 1 d . . . . .
N4 N 0.0266(2) 0.61203(19) 0.22868(9) 0.0244(4) Uani 1 1 d . . . . .
N5 N -0.0237(2) 0.58986(18) 0.13567(8) 0.0191(4) Uani 1 1 d . . . . .
N6 N 0.3020(2) 0.69151(17) 0.03323(8) 0.0198(4) Uani 1 1 d . . . . .
N7 N 0.3663(2) 0.79947(18) 0.16518(8) 0.0217(4) Uani 1 1 d . . . . .
N8 N 0.4822(2) 0.06893(19) 0.11434(9) 0.0270(5) Uani 1 1 d . . . . .
C1 C -0.2228(2) 0.3955(2) 0.18624(11) 0.0260(5) Uani 1 1 d . . . . .
C2 C -0.2128(3) 0.5937(2) 0.19593(10) 0.0257(5) Uani 1 1 d . . . . .
H2A H -0.299703 0.639602 0.192168 0.031 Uiso 1 1 calc R U . . .
C3 C -0.1688(2) 0.5603(2) 0.13919(10) 0.0228(5) Uani 1 1 d . . . . .
H3A H -0.227685 0.599394 0.110110 0.027 Uiso 1 1 calc R U . . .
C4 C 0.0624(2) 0.5816(2) 0.18272(9) 0.0190(4) Uani 1 1 d . . . . .
C5 C 0.0405(2) 0.59026(19) 0.08824(9) 0.0177(4) Uani 1 1 d . . . . .
C6 C 0.1980(2) 0.58101(19) 0.09827(9) 0.0168(4) Uani 1 1 d . . . . .
C7 C 0.2543(2) 0.50207(19) 0.05362(9) 0.0188(4) Uani 1 1 d . . . . .
H7A H 0.175896 0.486496 0.026432 0.023 Uiso 1 1 calc R U . . .
C8 C 0.3564(3) 0.5773(2) 0.02609(10) 0.0210(5) Uani 1 1 d . . . . .
H8A H 0.450283 0.569717 0.043735 0.025 Uiso 1 1 calc R U . . .
H8B H 0.358927 0.557872 -0.012809 0.025 Uiso 1 1 calc R U . . .
C9 C 0.2685(2) 0.7001(2) 0.08907(9) 0.0174(4) Uani 1 1 d . . . . .
C10 C 0.3929(2) 0.7125(2) 0.13152(10) 0.0197(4) Uani 1 1 d . . . . .
C11 C 0.2447(3) 0.8562(2) 0.14783(9) 0.0207(4) Uani 1 1 d . . . . .
C12 C 0.1915(3) 0.9552(2) 0.16866(10) 0.0262(5) Uani 1 1 d . . . . .
H12A H 0.233256 0.990412 0.200232 0.031 Uiso 1 1 calc R U . . .
C13 C 0.0746(3) 1.0012(2) 0.14169(11) 0.0263(5) Uani 1 1 d . . . . .
H13A H 0.034645 1.069015 0.154970 0.032 Uiso 1 1 calc R U . . .
C14 C 0.0164(3) 0.9492(2) 0.09580(10) 0.0244(5) Uani 1 1 d . . . . .
C15 C 0.0703(2) 0.8498(2) 0.07474(9) 0.0207(4) Uani 1 1 d . . . . .
H15A H 0.029648 0.815234 0.042801 0.025 Uiso 1 1 calc R U . . .
C16 C 0.1847(2) 0.8035(2) 0.10192(9) 0.0186(4) Uani 1 1 d . . . . .
C17 C 0.3119(2) 0.3883(2) 0.07201(10) 0.0198(4) Uani 1 1 d . . . . .
C18 C 0.2501(3) 0.2888(2) 0.05184(10) 0.0242(5) Uani 1 1 d . . . . .
H18A H 0.169478 0.293783 0.028076 0.029 Uiso 1 1 calc R U . . .
C19 C 0.3036(3) 0.1830(2) 0.06571(11) 0.0259(5) Uani 1 1 d . . . . .
H19A H 0.262735 0.114926 0.051153 0.031 Uiso 1 1 calc R U . . .
C20 C 0.4183(3) 0.1790(2) 0.10131(10) 0.0225(5) Uani 1 1 d . . . . .
C21 C 0.4809(3) 0.2751(2) 0.12301(10) 0.0229(5) Uani 1 1 d . . . . .
H21A H 0.558937 0.269263 0.148023 0.027 Uiso 1 1 calc R U . . .
C22 C 0.4280(3) 0.3804(2) 0.10775(10) 0.0229(5) Uani 1 1 d . . . . .
H22A H 0.471190 0.448120 0.121714 0.028 Uiso 1 1 calc R U . . .
C23 C -0.3212(3) 0.4746(3) 0.26693(13) 0.0402(7) Uani 1 1 d . . . . .
H23A H -0.323736 0.394515 0.278609 0.060 Uiso 1 1 calc R U . . .
H23B H -0.415361 0.501413 0.257698 0.060 Uiso 1 1 calc R U . . .
H23C H -0.279036 0.521589 0.296348 0.060 Uiso 1 1 calc R U . . .
C24 C -0.1278(3) 0.3651(2) 0.09795(11) 0.0282(5) Uani 1 1 d . . . . .
H24A H -0.161780 0.286750 0.101886 0.042 Uiso 1 1 calc R U . . .
H24B H -0.027244 0.365993 0.104147 0.042 Uiso 1 1 calc R U . . .
H24C H -0.153548 0.392817 0.061273 0.042 Uiso 1 1 calc R U . . .
C25 C 0.3884(3) 0.7815(2) 0.01373(11) 0.0269(5) Uani 1 1 d . . . . .
H25A H 0.345515 0.855994 0.019656 0.040 Uiso 1 1 calc R U . . .
H25B H 0.399146 0.770773 -0.025076 0.040 Uiso 1 1 calc R U . . .
H25C H 0.479167 0.778754 0.033432 0.040 Uiso 1 1 calc R U . . .
C26 C 0.4501(3) 0.8260(2) 0.21464(10) 0.0258(5) Uani 1 1 d . . . . .
H26A H 0.450936 0.909756 0.220640 0.031 Uiso 1 1 calc R U . . .
H26B H 0.546187 0.800755 0.210722 0.031 Uiso 1 1 calc R U . . .
C27 C 0.3938(3) 0.7670(3) 0.26264(11) 0.0356(6) Uani 1 1 d . . . . .
H27A H 0.448987 0.788385 0.295671 0.053 Uiso 1 1 calc R U . . .
H27B H 0.397954 0.683932 0.257605 0.053 Uiso 1 1 calc R U . . .
H27C H 0.297870 0.790386 0.265875 0.053 Uiso 1 1 calc R U . . .

loop_
_atom_site_aniso_label
_atom_site_aniso_U_11
_atom_site_aniso_U_22
_atom_site_aniso_U_33
_atom_site_aniso_U_23
_atom_site_aniso_U_13
_atom_site_aniso_U_12
Br1 0.04079(18) 0.03840(18) 0.03872(17) -0.00329(12) -0.00559(12) 0.02170(13)
S1 0.0178(2) 0.0212(3) 0.0181(3) 0.0027(2) -0.00040(19) 0.0012(2)
O1 0.0281(10) 0.0351(11) 0.0342(11) 0.0065(8) 0.0014(8) -0.0103(8)
O2 0.0233(8) 0.0224(8) 0.0188(8) 0.0001(6) -0.0027(6) 0.0011(7)
O3 0.0192(8) 0.0231(9) 0.0285(9) -0.0011(7) -0.0008(7) 0.0011(7)
O4 0.0532(14) 0.0193(10) 0.0580(15) -0.0061(9) -0.0070(11) 0.0020(9)
O5 0.0457(12) 0.0288(11) 0.0352(11) 0.0045(9) -0.0021(9) 0.0093(9)
N1 0.0234(11) 0.0365(13) 0.0303(12) 0.0006(10) 0.0088(9) -0.0035(9)
N2 0.0232(10) 0.0262(11) 0.0256(10) 0.0009(8) 0.0031(8) -0.0026(8)
N3 0.0250(11) 0.0309(12) 0.0263(11) -0.0063(9) 0.0047(9) 0.0041(9)
N4 0.0231(10) 0.0276(11) 0.0225(10) -0.0025(8) 0.0016(8) -0.0004(8)
N5 0.0156(9) 0.0232(10) 0.0184(9) -0.0001(7) -0.0001(7) 0.0007(7)
N6 0.0233(10) 0.0185(10) 0.0182(9) -0.0002(7) 0.0052(7) 0.0009(8)
N7 0.0239(10) 0.0199(10) 0.0207(10) -0.0019(8) -0.0028(8) -0.0002(8)
N8 0.0311(11) 0.0197(10) 0.0307(11) 0.0031(9) 0.0063(9) 0.0006(9)
C1 0.0160(10) 0.0355(14) 0.0263(12) 0.0032(10) 0.0001(9) -0.0040(10)
C2 0.0211(11) 0.0322(14) 0.0239(12) -0.0026(10) 0.0032(9) 0.0045(10)
C3 0.0153(10) 0.0268(12) 0.0261(12) 0.0010(10) 0.0013(9) 0.0011(9)
C4 0.0178(10) 0.0199(11) 0.0190(10) 0.0015(8) -0.0012(8) -0.0016(8)
C5 0.0199(10) 0.0150(10) 0.0180(10) -0.0002(8) 0.0003(8) -0.0001(8)
C6 0.0166(10) 0.0174(10) 0.0162(10) 0.0009(8) 0.0000(8) 0.0008(8)
C7 0.0220(11) 0.0165(11) 0.0180(10) -0.0033(8) 0.0006(8) 0.0020(8)
C8 0.0232(11) 0.0194(11) 0.0208(11) -0.0007(9) 0.0046(9) 0.0040(9)
C9 0.0174(10) 0.0173(10) 0.0176(10) -0.0006(8) 0.0017(8) 0.0001(8)
C10 0.0193(10) 0.0182(11) 0.0216(11) 0.0002(8) 0.0016(8) -0.0044(8)
C11 0.0248(11) 0.0184(11) 0.0190(11) 0.0004(8) 0.0022(9) 0.0005(9)
C12 0.0367(14) 0.0204(12) 0.0215(11) -0.0041(9) 0.0015(10) 0.0023(10)
C13 0.0363(14) 0.0197(12) 0.0236(12) -0.0008(9) 0.0069(10) 0.0078(10)
C14 0.0256(12) 0.0222(12) 0.0256(12) 0.0025(9) 0.0026(9) 0.0062(9)
C15 0.0233(11) 0.0210(11) 0.0177(10) -0.0003(8) 0.0020(8) 0.0016(9)
C16 0.0195(10) 0.0164(10) 0.0200(10) -0.0003(8) 0.0024(8) 0.0000(8)
C17 0.0204(11) 0.0173(11) 0.0220(11) -0.0010(8) 0.0025(8) 0.0015(8)
C18 0.0233(11) 0.0231(12) 0.0259(12) -0.0028(9) -0.0007(9) -0.0010(9)
C19 0.0299(13) 0.0190(12) 0.0286(13) -0.0028(9) 0.0023(10) -0.0038(10)
C20 0.0242(11) 0.0180(11) 0.0259(12) 0.0021(9) 0.0051(9) 0.0014(9)
C21 0.0226(11) 0.0243(12) 0.0216(11) -0.0006(9) 0.0001(9) 0.0007(9)
C22 0.0231(11) 0.0185(11) 0.0269(12) -0.0043(9) -0.0007(9) 0.0007(9)
C23 0.0326(15) 0.056(2) 0.0337(15) -0.0027(14) 0.0143(12) -0.0112(14)
C24 0.0341(14) 0.0257(13) 0.0251(12) -0.0024(10) 0.0029(10) -0.0039(10)
C25 0.0313(13) 0.0232(12) 0.0273(13) 0.0021(10) 0.0098(10) -0.0027(10)
C26 0.0266(12) 0.0254(13) 0.0243(12) -0.0039(10) -0.0062(9) -0.0014(10)
C27 0.0468(17) 0.0339(15) 0.0247(13) 0.0001(11) -0.0081(12) -0.0050(13)

loop_
_atom_type_symbol
_atom_type_description
_atom_type_scat_dispersion_real
_atom_type_scat_dispersion_imag
_atom_type_scat_source
C C 0.0033 0.0016 'International Tables Vol C Tables 4.2.6.8 and 6.1.1.4'
H H 0.0000 0.0000 'International Tables Vol C Tables 4.2.6.8 and 6.1.1.4'
N N 0.0061 0.0033 'International Tables Vol C Tables 4.2.6.8 and 6.1.1.4'
O O 0.0106 0.0060 'International Tables Vol C Tables 4.2.6.8 and 6.1.1.4'
S S 0.1246 0.1234 'International Tables Vol C Tables 4.2.6.8 and 6.1.1.4'
Br Br -0.2901 2.4595 'International Tables Vol C Tables 4.2.6.8 and 6.1.1.4'

loop_
_geom_angle_atom_site_label_1
_geom_angle_atom_site_label_2
_geom_angle_atom_site_label_3
_geom_angle
_geom_angle_site_symmetry_1
_geom_angle_site_symmetry_3
_geom_angle_publ_flag
C4 S1 C6 90.52(10) . . ?
C1 N1 C23 122.6(2) . . ?
C1 N1 C2 113.1(2) . . ?
C23 N1 C2 121.4(2) . . ?
C1 N2 C3 111.5(2) . . ?
C1 N2 C24 120.6(2) . . ?
C3 N2 C24 123.7(2) . . ?
N4 N3 C2 116.6(2) . . ?
N4 N3 H3N 108(2) . . ?
C2 N3 H3N 111(2) . . ?
C4 N4 N3 111.1(2) . . ?
C5 N5 C4 115.81(19) . . ?
C5 N5 C3 123.33(19) . . ?
C4 N5 C3 117.68(19) . . ?
C9 N6 C25 116.1(2) . . ?
C9 N6 C8 106.68(18) . . ?
C25 N6 C8 113.84(19) . . ?
C10 N7 C11 111.1(2) . . ?
C10 N7 C26 123.9(2) . . ?
C11 N7 C26 124.9(2) . . ?
O5 N8 O4 123.7(2) . . ?
O5 N8 C20 118.4(2) . . ?
O4 N8 C20 117.9(2) . . ?
O1 C1 N1 126.8(3) . . ?
O1 C1 N2 124.7(3) . . ?
N1 C1 N2 108.5(2) . . ?
N3 C2 N1 114.6(2) . . ?
N3 C2 C3 111.0(2) . . ?
N1 C2 C3 102.6(2) . . ?
N3 C2 H2A 109.5 . . ?
N1 C2 H2A 109.5 . . ?
C3 C2 H2A 109.5 . . ?
N2 C3 N5 110.9(2) . . ?
N2 C3 C2 104.0(2) . . ?
N5 C3 C2 108.6(2) . . ?
N2 C3 H3A 111.0 . . ?
N5 C3 H3A 111.0 . . ?
C2 C3 H3A 111.0 . . ?
N4 C4 N5 123.2(2) . . ?
N4 C4 S1 125.99(19) . . ?
N5 C4 S1 110.73(17) . . ?
O2 C5 N5 124.6(2) . . ?
O2 C5 C6 123.9(2) . . ?
N5 C5 C6 111.52(19) . . ?
C5 C6 C7 108.51(18) . . ?
C5 C6 C9 110.65(18) . . ?
C7 C6 C9 104.10(17) . . ?
C5 C6 S1 104.62(15) . . ?
C7 C6 S1 116.17(16) . . ?
C9 C6 S1 112.81(15) . . ?
C17 C7 C8 113.99(19) . . ?
C17 C7 C6 116.67(19) . . ?
C8 C7 C6 104.10(18) . . ?
C17 C7 H7A 107.2 . . ?
C8 C7 H7A 107.2 . . ?
C6 C7 H7A 107.2 . . ?
N6 C8 C7 102.96(18) . . ?
N6 C8 H8A 111.2 . . ?
C7 C8 H8A 111.2 . . ?
N6 C8 H8B 111.2 . . ?
C7 C8 H8B 111.2 . . ?
H8A C8 H8B 109.1 . . ?
N6 C9 C16 114.66(19) . . ?
N6 C9 C10 116.02(19) . . ?
C16 C9 C10 101.00(18) . . ?
N6 C9 C6 101.78(17) . . ?
C16 C9 C6 115.68(18) . . ?
C10 C9 C6 108.14(18) . . ?
O3 C10 N7 125.6(2) . . ?
O3 C10 C9 126.0(2) . . ?
N7 C10 C9 108.3(2) . . ?
C12 C11 C16 122.0(2) . . ?
C12 C11 N7 127.8(2) . . ?
C16 C11 N7 110.1(2) . . ?
C11 C12 C13 117.4(2) . . ?
C11 C12 H12A 121.3 . . ?
C13 C12 H12A 121.3 . . ?
C14 C13 C12 120.3(2) . . ?
C14 C13 H13A 119.8 . . ?
C12 C13 H13A 119.8 . . ?
C13 C14 C15 122.2(2) . . ?
C13 C14 Br1 119.02(19) . . ?
C15 C14 Br1 118.77(19) . . ?
C16 C15 C14 117.3(2) . . ?
C16 C15 H15A 121.3 . . ?
C14 C15 H15A 121.3 . . ?
C15 C16 C11 120.7(2) . . ?
C15 C16 C9 130.3(2) . . ?
C11 C16 C9 109.0(2) . . ?
C18 C17 C22 119.2(2) . . ?
C18 C17 C7 119.3(2) . . ?
C22 C17 C7 121.5(2) . . ?
C19 C18 C17 121.0(2) . . ?
C19 C18 H18A 119.5 . . ?
C17 C18 H18A 119.5 . . ?
C20 C19 C18 117.9(2) . . ?
C20 C19 H19A 121.0 . . ?
C18 C19 H19A 121.0 . . ?
C21 C20 C19 122.9(2) . . ?
C21 C20 N8 117.8(2) . . ?
C19 C20 N8 119.2(2) . . ?
C20 C21 C22 118.5(2) . . ?
C20 C21 H21A 120.7 . . ?
C22 C21 H21A 120.7 . . ?
C21 C22 C17 120.4(2) . . ?
C21 C22 H22A 119.8 . . ?
C17 C22 H22A 119.8 . . ?
N1 C23 H23A 109.5 . . ?
N1 C23 H23B 109.5 . . ?
H23A C23 H23B 109.5 . . ?
N1 C23 H23C 109.5 . . ?
H23A C23 H23C 109.5 . . ?
H23B C23 H23C 109.5 . . ?
N2 C24 H24A 109.5 . . ?
N2 C24 H24B 109.5 . . ?
H24A C24 H24B 109.5 . . ?
N2 C24 H24C 109.5 . . ?
H24A C24 H24C 109.5 . . ?
H24B C24 H24C 109.5 . . ?
N6 C25 H25A 109.5 . . ?
N6 C25 H25B 109.5 . . ?
H25A C25 H25B 109.5 . . ?
N6 C25 H25C 109.5 . . ?
H25A C25 H25C 109.5 . . ?
H25B C25 H25C 109.5 . . ?
N7 C26 C27 110.6(2) . . ?
N7 C26 H26A 109.5 . . ?
C27 C26 H26A 109.5 . . ?
N7 C26 H26B 109.5 . . ?
C27 C26 H26B 109.5 . . ?
H26A C26 H26B 108.1 . . ?
C26 C27 H27A 109.5 . . ?
C26 C27 H27B 109.5 . . ?
H27A C27 H27B 109.5 . . ?
C26 C27 H27C 109.5 . . ?
H27A C27 H27C 109.5 . . ?
H27B C27 H27C 109.5 . . ?

loop_
_geom_bond_atom_site_label_1
_geom_bond_atom_site_label_2
_geom_bond_distance
_geom_bond_site_symmetry_2
_geom_bond_publ_flag
Br1 C14 1.887(3) . ?
S1 C4 1.745(2) . ?
S1 C6 1.831(2) . ?
O1 C1 1.221(3) . ?
O2 C5 1.203(3) . ?
O3 C10 1.213(3) . ?
O4 N8 1.215(3) . ?
O5 N8 1.213(3) . ?
N1 C1 1.344(4) . ?
N1 C23 1.447(3) . ?
N1 C2 1.447(4) . ?
N2 C1 1.377(3) . ?
N2 C3 1.438(3) . ?
N2 C24 1.443(3) . ?
N3 N4 1.407(3) . ?
N3 C2 1.442(3) . ?
N3 H3N 0.81(3) . ?
N4 C4 1.261(3) . ?
N5 C5 1.364(3) . ?
N5 C4 1.392(3) . ?
N5 C3 1.461(3) . ?
N6 C9 1.442(3) . ?
N6 C25 1.448(3) . ?
N6 C8 1.451(3) . ?
N7 C10 1.349(3) . ?
N7 C11 1.397(3) . ?
N7 C26 1.459(3) . ?
N8 C20 1.455(3) . ?
C2 C3 1.543(3) . ?
C2 H2A 1.0000 . ?
C3 H3A 1.0000 . ?
C5 C6 1.539(3) . ?
C6 C7 1.564(3) . ?
C6 C9 1.574(3) . ?
C7 C17 1.501(3) . ?
C7 C8 1.519(3) . ?
C7 H7A 1.0000 . ?
C8 H8A 0.9900 . ?
C8 H8B 0.9900 . ?
C9 C16 1.503(3) . ?
C9 C10 1.556(3) . ?
C11 C12 1.380(3) . ?
C11 C16 1.386(3) . ?
C12 C13 1.388(4) . ?
C12 H12A 0.9500 . ?
C13 C14 1.376(4) . ?
C13 H13A 0.9500 . ?
C14 C15 1.390(3) . ?
C15 C16 1.373(3) . ?
C15 H15A 0.9500 . ?
C17 C18 1.386(3) . ?
C17 C22 1.391(3) . ?
C18 C19 1.376(4) . ?
C18 H18A 0.9500 . ?
C19 C20 1.376(4) . ?
C19 H19A 0.9500 . ?
C20 C21 1.370(4) . ?
C21 C22 1.376(3) . ?
C21 H21A 0.9500 . ?
C22 H22A 0.9500 . ?
C23 H23A 0.9800 . ?
C23 H23B 0.9800 . ?
C23 H23C 0.9800 . ?
C24 H24A 0.9800 . ?
C24 H24B 0.9800 . ?
C24 H24C 0.9800 . ?
C25 H25A 0.9800 . ?
C25 H25B 0.9800 . ?
C25 H25C 0.9800 . ?
C26 C27 1.505(4) . ?
C26 H26A 0.9900 . ?
C26 H26B 0.9900 . ?
C27 H27A 0.9800 . ?
C27 H27B 0.9800 . ?
C27 H27C 0.9800 . ?

loop_
_geom_hbond_atom_site_label_D
_geom_hbond_atom_site_label_H
_geom_hbond_atom_site_label_A
_geom_hbond_distance_DH
_geom_hbond_distance_HA
_geom_hbond_distance_DA
_geom_hbond_angle_DHA
_geom_hbond_site_symmetry_A
N3 H3N O1 0.81(3) 2.31(3) 2.994(3) 142(3) 2_455
N3 H3N O5 0.81(3) 2.63(3) 3.204(3) 129(3) 2

loop_
_geom_torsion_atom_site_label_1
_geom_torsion_atom_site_label_2
_geom_torsion_atom_site_label_3
_geom_torsion_atom_site_label_4
_geom_torsion
_geom_torsion_site_symmetry_1
_geom_torsion_site_symmetry_2
_geom_torsion_site_symmetry_3
_geom_torsion_site_symmetry_4
_geom_torsion_publ_flag
C2 N3 N4 C4 50.4(3) . . . . ?
C23 N1 C1 O1 -20.9(4) . . . . ?
C2 N1 C1 O1 178.0(2) . . . . ?
C23 N1 C1 N2 158.3(3) . . . . ?
C2 N1 C1 N2 -2.8(3) . . . . ?
C3 N2 C1 O1 -174.8(2) . . . . ?
C24 N2 C1 O1 -17.1(4) . . . . ?
C3 N2 C1 N1 5.9(3) . . . . ?
C24 N2 C1 N1 163.6(2) . . . . ?
N4 N3 C2 N1 63.3(3) . . . . ?
N4 N3 C2 C3 -52.4(3) . . . . ?
C1 N1 C2 N3 -121.5(2) . . . . ?
C23 N1 C2 N3 77.1(3) . . . . ?
C1 N1 C2 C3 -1.1(3) . . . . ?
C23 N1 C2 C3 -162.5(2) . . . . ?
C1 N2 C3 N5 110.2(2) . . . . ?
C24 N2 C3 N5 -46.7(3) . . . . ?
C1 N2 C3 C2 -6.4(3) . . . . ?
C24 N2 C3 C2 -163.3(2) . . . . ?
C5 N5 C3 N2 78.3(3) . . . . ?
C4 N5 C3 N2 -80.7(3) . . . . ?
C5 N5 C3 C2 -168.1(2) . . . . ?
C4 N5 C3 C2 33.0(3) . . . . ?
N3 C2 C3 N2 127.3(2) . . . . ?
N1 C2 C3 N2 4.4(2) . . . . ?
N3 C2 C3 N5 9.1(3) . . . . ?
N1 C2 C3 N5 -113.8(2) . . . . ?
N3 N4 C4 N5 -2.9(3) . . . . ?
N3 N4 C4 S1 174.19(18) . . . . ?
C5 N5 C4 N4 159.1(2) . . . . ?
C3 N5 C4 N4 -40.3(3) . . . . ?
C5 N5 C4 S1 -18.3(3) . . . . ?
C3 N5 C4 S1 142.23(18) . . . . ?
C6 S1 C4 N4 -153.5(2) . . . . ?
C6 S1 C4 N5 23.85(18) . . . . ?
C4 N5 C5 O2 -179.4(2) . . . . ?
C3 N5 C5 O2 21.3(4) . . . . ?
C4 N5 C5 C6 0.1(3) . . . . ?
C3 N5 C5 C6 -159.3(2) . . . . ?
O2 C5 C6 C7 -39.2(3) . . . . ?
N5 C5 C6 C7 141.35(19) . . . . ?
O2 C5 C6 C9 74.4(3) . . . . ?
N5 C5 C6 C9 -105.0(2) . . . . ?
O2 C5 C6 S1 -163.8(2) . . . . ?
N5 C5 C6 S1 16.7(2) . . . . ?
C4 S1 C6 C5 -22.28(16) . . . . ?
C4 S1 C6 C7 -141.87(18) . . . . ?
C4 S1 C6 C9 98.05(17) . . . . ?
C5 C6 C7 C17 -111.9(2) . . . . ?
C9 C6 C7 C17 130.2(2) . . . . ?
S1 C6 C7 C17 5.6(3) . . . . ?
C5 C6 C7 C8 121.57(19) . . . . ?
C9 C6 C7 C8 3.7(2) . . . . ?
S1 C6 C7 C8 -120.97(17) . . . . ?
C9 N6 C8 C7 46.1(2) . . . . ?
C25 N6 C8 C7 175.4(2) . . . . ?
C17 C7 C8 N6 -156.79(19) . . . . ?
C6 C7 C8 N6 -28.6(2) . . . . ?
C25 N6 C9 C16 63.6(3) . . . . ?
C8 N6 C9 C16 -168.37(19) . . . . ?
C25 N6 C9 C10 -53.7(3) . . . . ?
C8 N6 C9 C10 74.4(2) . . . . ?
C25 N6 C9 C6 -170.8(2) . . . . ?
C8 N6 C9 C6 -42.7(2) . . . . ?
C5 C6 C9 N6 -93.9(2) . . . . ?
C7 C6 C9 N6 22.5(2) . . . . ?
S1 C6 C9 N6 149.29(15) . . . . ?
C5 C6 C9 C16 31.1(3) . . . . ?
C7 C6 C9 C16 147.47(19) . . . . ?
S1 C6 C9 C16 -85.7(2) . . . . ?
C5 C6 C9 C10 143.43(19) . . . . ?
C7 C6 C9 C10 -100.2(2) . . . . ?
S1 C6 C9 C10 26.6(2) . . . . ?
C11 N7 C10 O3 175.6(2) . . . . ?
C26 N7 C10 O3 -7.5(4) . . . . ?
C11 N7 C10 C9 -6.0(3) . . . . ?
C26 N7 C10 C9 170.9(2) . . . . ?
N6 C9 C10 O3 -49.7(3) . . . . ?
C16 C9 C10 O3 -174.3(2) . . . . ?
C6 C9 C10 O3 63.8(3) . . . . ?
N6 C9 C10 N7 131.8(2) . . . . ?
C16 C9 C10 N7 7.2(2) . . . . ?
C6 C9 C10 N7 -114.6(2) . . . . ?
C10 N7 C11 C12 -173.3(2) . . . . ?
C26 N7 C11 C12 9.8(4) . . . . ?
C10 N7 C11 C16 2.0(3) . . . . ?
C26 N7 C11 C16 -174.9(2) . . . . ?
C16 C11 C12 C13 -0.2(4) . . . . ?
N7 C11 C12 C13 174.6(2) . . . . ?
C11 C12 C13 C14 -0.5(4) . . . . ?
C12 C13 C14 C15 0.2(4) . . . . ?
C12 C13 C14 Br1 -179.0(2) . . . . ?
C13 C14 C15 C16 0.7(4) . . . . ?
Br1 C14 C15 C16 179.93(18) . . . . ?
C14 C15 C16 C11 -1.4(4) . . . . ?
C14 C15 C16 C9 -178.2(2) . . . . ?
C12 C11 C16 C15 1.2(4) . . . . ?
N7 C11 C16 C15 -174.4(2) . . . . ?
C12 C11 C16 C9 178.7(2) . . . . ?
N7 C11 C16 C9 3.0(3) . . . . ?
N6 C9 C16 C15 45.6(3) . . . . ?
C10 C9 C16 C15 171.1(2) . . . . ?
C6 C9 C16 C15 -72.4(3) . . . . ?
N6 C9 C16 C11 -131.6(2) . . . . ?
C10 C9 C16 C11 -6.0(2) . . . . ?
C6 C9 C16 C11 110.4(2) . . . . ?
C8 C7 C17 C18 -120.6(2) . . . . ?
C6 C7 C17 C18 118.0(2) . . . . ?
C8 C7 C17 C22 57.7(3) . . . . ?
C6 C7 C17 C22 -63.8(3) . . . . ?
C22 C17 C18 C19 -1.4(4) . . . . ?
C7 C17 C18 C19 176.9(2) . . . . ?
C17 C18 C19 C20 1.7(4) . . . . ?
C18 C19 C20 C21 -0.3(4) . . . . ?
C18 C19 C20 N8 -176.4(2) . . . . ?
O5 N8 C20 C21 19.6(3) . . . . ?
O4 N8 C20 C21 -160.2(3) . . . . ?
O5 N8 C20 C19 -164.1(2) . . . . ?
O4 N8 C20 C19 16.2(4) . . . . ?
C19 C20 C21 C22 -1.2(4) . . . . ?
N8 C20 C21 C22 175.0(2) . . . . ?
C20 C21 C22 C17 1.4(4) . . . . ?
C18 C17 C22 C21 -0.1(4) . . . . ?
C7 C17 C22 C21 -178.4(2) . . . . ?
C10 N7 C26 C27 -92.9(3) . . . . ?
C11 N7 C26 C27 83.6(3) . . . . ?
